data_1507814
loop_
_publ_author_name
'Trosien, Simon'
'Waldvogel, Siegfried R.'

_publ_section_title
;
 Synthesis of highly functionalized 9,10-phenanthrenequinones by oxidative
 coupling using MoCl5.
;
_journal_issue 12
_journal_name_full 'Organic letters'
_journal_page_first 2976
_journal_page_last 2979
_journal_paper_doi 10.1021/ol300948u
_journal_volume 14
_journal_year 2012
_chemical_formula_moiety 'C18 H16 O5'
_chemical_formula_sum 'C18 H16 O5'
_chemical_formula_weight 312.31
_chemical_name_systematic
; 
1-methyl-2,3,7-trimethoxyphenanthren-9-10-chinon
;
_space_group_IT_number 13
_symmetry_cell_setting monoclinic
_symmetry_space_group_name_Hall '-P 2yc'
_symmetry_space_group_name_H-M 'P 1 2/c 1'
_atom_sites_solution_hydrogens geom
_atom_sites_solution_primary direct
_atom_sites_solution_secondary difmap
_audit_creation_method SHELXL-97
_cell_angle_alpha 90.00
_cell_angle_beta 103.263(5)
_cell_angle_gamma 90.00
_cell_formula_units_Z 8
_cell_length_a 24.3452(14)
_cell_length_b 8.7900(4)
_cell_length_c 13.7330(9)
_cell_measurement_reflns_used 14021
_cell_measurement_temperature 193(2)
_cell_measurement_theta_max 28.83
_cell_measurement_theta_min 3.14
_cell_volume 2860.4(3)
_computing_cell_refinement 'STOE X-AREA'
_computing_data_collection 'STOE X-AREA'
_computing_data_reduction 'STOE X-RED'
_computing_molecular_graphics 'PLATON (Spek, 2009)'
_computing_publication_material 'PLATON (Spek, 2009)'
_computing_structure_refinement 'SHELXL-97 (Sheldrick, 2008)'
_computing_structure_solution 'SIR-97 (Altomare, 1999)'
_diffrn_ambient_temperature 193(2)
_diffrn_detector 'image plate (34 cm diameter)'
_diffrn_detector_area_resol_mean 6.67
_diffrn_detector_type STOE
_diffrn_measured_fraction_theta_full 0.984
_diffrn_measured_fraction_theta_max 0.984
_diffrn_measurement_details ' 132 frames, detector distance = 60 mm'
_diffrn_measurement_device '2-circle goniometer'
_diffrn_measurement_device_type 'STOE IPDS 2T'
_diffrn_measurement_method 'rotation method'
_diffrn_radiation_monochromator graphite
_diffrn_radiation_type MoK\a
_diffrn_radiation_wavelength 0.71073
_diffrn_reflns_av_R_equivalents 0.0385
_diffrn_reflns_av_sigmaI/netI 0.0335
_diffrn_reflns_limit_h_max 32
_diffrn_reflns_limit_h_min -32
_diffrn_reflns_limit_k_max 9
_diffrn_reflns_limit_k_min -11
_diffrn_reflns_limit_l_max 18
_diffrn_reflns_limit_l_min -18
_diffrn_reflns_number 16826
_diffrn_reflns_theta_full 28.00
_diffrn_reflns_theta_max 28.00
_diffrn_reflns_theta_min 3.44
_diffrn_source 'sealed Tube'
_exptl_absorpt_coefficient_mu 0.106
_exptl_absorpt_correction_type none
_exptl_crystal_colour red
_exptl_crystal_density_diffrn 1.450
_exptl_crystal_density_method 'not measured'
_exptl_crystal_description block
_exptl_crystal_F_000 1312
_exptl_crystal_size_max 0.35
_exptl_crystal_size_mid 0.32
_exptl_crystal_size_min 0.15
_refine_diff_density_max 0.272
_refine_diff_density_min -0.312
_refine_diff_density_rms 0.085
_refine_ls_extinction_coef 0.0154(12)
_refine_ls_extinction_expression Fc^*^=kFc[1+0.001xFc^2^\l^3^/sin(2\q)]^-1/4^
_refine_ls_extinction_method SHELXL
_refine_ls_goodness_of_fit_ref 1.012
_refine_ls_hydrogen_treatment constr
_refine_ls_matrix_type full
_refine_ls_number_parameters 433
_refine_ls_number_reflns 6792
_refine_ls_number_restraints 0
_refine_ls_restrained_S_all 1.012
_refine_ls_R_factor_all 0.0623
_refine_ls_R_factor_gt 0.0436
_refine_ls_shift/su_max 0.000
_refine_ls_shift/su_mean 0.000
_refine_ls_structure_factor_coef Fsqd
_refine_ls_weighting_details 'calc w=1/[\s^2^(Fo^2^)+(0.0745P)^2^+0.2188P] where P=(Fo^2^+2Fc^2^)/3'
_refine_ls_weighting_scheme calc
_refine_ls_wR_factor_obs 0.1108
_refine_ls_wR_factor_ref 0.1221
_reflns_number_gt 4971
_reflns_number_total 6792
_reflns_threshold_expression >2\s(I)
_cod_data_source_file ol300948u_si_002.cif
_cod_data_source_block 5k
_cod_depositor_comments 'Adding full bibliography for 1507813--1507815.cif.'
_cod_original_sg_symbol_H-M 'P 2/c'
_cod_database_code 1507814

loop_
_symmetry_equiv_pos_as_xyz
'x, y, z'
'-x, y, -z+1/2'
'-x, -y, -z'
'x, -y, z-1/2'

loop_
_atom_site_label
_atom_site_type_symbol
_atom_site_fract_x
_atom_site_fract_y
_atom_site_fract_z
_atom_site_U_iso_or_equiv
_atom_site_adp_type
_atom_site_occupancy
_atom_site_symmetry_multiplicity
_atom_site_calc_flag
_atom_site_refinement_flags
_atom_site_disorder_assembly
_atom_site_disorder_group
C1A C 0.39771(6) 0.42013(15) 0.12856(10) 0.0259(3) Uani 1 1 d . . .
C2A C 0.35169(6) 0.32636(15) 0.12560(10) 0.0264(3) Uani 1 1 d . . .
C3A C 0.35704(5) 0.16739(15) 0.12335(10) 0.0247(3) Uani 1 1 d . . .
C4A C 0.40890(5) 0.10191(14) 0.12411(10) 0.0228(2) Uani 1 1 d . . .
H4A H 0.4122 -0.0058 0.1232 0.027 Uiso 1 1 calc R . .
C5A C 0.45630(5) 0.19175(14) 0.12621(9) 0.0210(2) Uani 1 1 d . . .
C6A C 0.51102(5) 0.11756(14) 0.12602(9) 0.0210(2) Uani 1 1 d . . .
C7A C 0.51785(5) -0.04053(14) 0.13085(10) 0.0231(3) Uani 1 1 d . . .
H7A H 0.4865 -0.1024 0.1351 0.028 Uiso 1 1 calc R . .
C8A C 0.56896(5) -0.11004(14) 0.12960(10) 0.0238(3) Uani 1 1 d . . .
H8A H 0.5722 -0.2177 0.1329 0.029 Uiso 1 1 calc R . .
C9A C 0.61553(5) -0.02127(15) 0.12346(10) 0.0238(3) Uani 1 1 d . . .
C10A C 0.60999(5) 0.13587(15) 0.11901(10) 0.0254(3) Uani 1 1 d . . .
H10A H 0.6415 0.1972 0.1148 0.031 Uiso 1 1 calc R . .
C11A C 0.55877(5) 0.20413(14) 0.12063(9) 0.0224(2) Uani 1 1 d . . .
C12A C 0.55565(6) 0.37157(15) 0.11859(10) 0.0251(3) Uani 1 1 d . . .
C13A C 0.49929(6) 0.44821(15) 0.12241(11) 0.0286(3) Uani 1 1 d . . .
C14A C 0.45074(5) 0.35232(14) 0.12728(9) 0.0235(3) Uani 1 1 d . . .
C15A C 0.38884(7) 0.58945(16) 0.13164(13) 0.0348(3) Uani 1 1 d . . .
H15A H 0.3956 0.6358 0.0705 0.052 Uiso 1 1 calc R . .
H15B H 0.4152 0.6325 0.1900 0.052 Uiso 1 1 calc R . .
H15C H 0.3500 0.6103 0.1364 0.052 Uiso 1 1 calc R . .
O16A O 0.29879(4) 0.38817(12) 0.11465(8) 0.0352(2) Uani 1 1 d . . .
C17A C 0.27565(7) 0.3814(2) 0.20132(14) 0.0457(4) Uani 1 1 d . . .
H17A H 0.2717 0.2748 0.2195 0.069 Uiso 1 1 calc R . .
H17B H 0.2385 0.4306 0.1868 0.069 Uiso 1 1 calc R . .
H17C H 0.3009 0.4341 0.2570 0.069 Uiso 1 1 calc R . .
O18A O 0.30855(4) 0.08850(11) 0.11767(8) 0.0314(2) Uani 1 1 d . . .
C19A C 0.31081(6) -0.07298(16) 0.10809(12) 0.0335(3) Uani 1 1 d . . .
H19A H 0.3230 -0.0986 0.0469 0.050 Uiso 1 1 calc R . .
H19B H 0.2733 -0.1160 0.1047 0.050 Uiso 1 1 calc R . .
H19C H 0.3376 -0.1151 0.1661 0.050 Uiso 1 1 calc R . .
O20A O 0.66726(4) -0.07776(11) 0.12036(8) 0.0309(2) Uani 1 1 d . . .
C21A C 0.67460(6) -0.23962(16) 0.12644(12) 0.0320(3) Uani 1 1 d . . .
H21A H 0.6696 -0.2756 0.1914 0.048 Uiso 1 1 calc R . .
H21B H 0.7126 -0.2656 0.1192 0.048 Uiso 1 1 calc R . .
H21C H 0.6466 -0.2883 0.0728 0.048 Uiso 1 1 calc R . .
O22A O 0.59541(5) 0.45269(12) 0.11475(9) 0.0374(3) Uani 1 1 d . . .
O23A O 0.49852(5) 0.58610(12) 0.11920(12) 0.0537(4) Uani 1 1 d . . .
C1B C 0.08296(7) 0.30520(15) 0.42261(10) 0.0297(3) Uani 1 1 d . . .
C2B C 0.13000(6) 0.39644(16) 0.45375(10) 0.0295(3) Uani 1 1 d . . .
C3B C 0.12458(6) 0.55617(16) 0.45558(10) 0.0277(3) Uani 1 1 d . . .
C4B C 0.07219(6) 0.62359(15) 0.42301(10) 0.0253(3) Uani 1 1 d . . .
H4B H 0.0691 0.7313 0.4234 0.030 Uiso 1 1 calc R . .
C5B C 0.02388(6) 0.53583(14) 0.38971(9) 0.0237(3) Uani 1 1 d . . .
C6B C -0.03148(5) 0.61247(14) 0.35455(9) 0.0234(3) Uani 1 1 d . . .
C7B C -0.03698(6) 0.77077(15) 0.34870(11) 0.0270(3) Uani 1 1 d . . .
H7B H -0.0041 0.8319 0.3676 0.032 Uiso 1 1 calc R . .
C8B C -0.08917(6) 0.84165(16) 0.31604(10) 0.0271(3) Uani 1 1 d . . .
H8B H -0.0915 0.9495 0.3132 0.033 Uiso 1 1 calc R . .
C9B C -0.13794(6) 0.75434(16) 0.28763(10) 0.0277(3) Uani 1 1 d . . .
C10B C -0.13365(6) 0.59716(16) 0.29179(10) 0.0283(3) Uani 1 1 d . . .
H10B H -0.1667 0.5367 0.2721 0.034 Uiso 1 1 calc R . .
C11B C -0.08156(6) 0.52706(15) 0.32446(10) 0.0254(3) Uani 1 1 d . . .
C12B C -0.07948(6) 0.36045(16) 0.32791(10) 0.0289(3) Uani 1 1 d . A .
C13B C -0.02209(7) 0.28213(17) 0.36491(13) 0.0386(4) Uani 1 1 d . . .
C14B C 0.02912(6) 0.37564(15) 0.39130(10) 0.0275(3) Uani 1 1 d . A .
C15B C 0.09144(8) 0.13539(17) 0.42201(14) 0.0409(4) Uani 1 1 d . . .
H15D H 0.1319 0.1123 0.4414 0.061 Uiso 1 1 calc R . .
H15E H 0.0757 0.0957 0.3547 0.061 Uiso 1 1 calc R . .
H15F H 0.0722 0.0877 0.4695 0.061 Uiso 1 1 calc R . .
O16B O 0.18241(5) 0.33185(13) 0.48932(9) 0.0392(3) Uani 1 1 d . . .
C17B C 0.22201(7) 0.3569(2) 0.42861(14) 0.0441(4) Uani 1 1 d . . .
H17D H 0.2059 0.3212 0.3604 0.066 Uiso 1 1 calc R . .
H17E H 0.2569 0.3008 0.4566 0.066 Uiso 1 1 calc R . .
H17F H 0.2304 0.4658 0.4272 0.066 Uiso 1 1 calc R . .
O18B O 0.17311(4) 0.63247(12) 0.49130(9) 0.0368(2) Uani 1 1 d . . .
C19B C 0.17112(6) 0.79473(17) 0.49160(13) 0.0353(3) Uani 1 1 d . . .
H19D H 0.1581 0.8318 0.4229 0.053 Uiso 1 1 calc R . .
H19E H 0.2089 0.8351 0.5203 0.053 Uiso 1 1 calc R . .
H19F H 0.1450 0.8287 0.5318 0.053 Uiso 1 1 calc R . .
O20B O -0.19092(4) 0.81206(12) 0.25429(9) 0.0353(2) Uani 1 1 d . . .
C21B C -0.19687(7) 0.97348(18) 0.25352(14) 0.0393(4) Uani 1 1 d . . .
H21D H -0.1843 1.0126 0.3218 0.059 Uiso 1 1 calc R . .
H21E H -0.2366 1.0004 0.2271 0.059 Uiso 1 1 calc R . .
H21F H -0.1738 1.0183 0.2111 0.059 Uiso 1 1 calc R . .
O22B O -0.12109(5) 0.28008(12) 0.30310(9) 0.0411(3) Uani 1 1 d . . .
O23B O -0.0249(2) 0.1459(5) 0.3884(3) 0.0516(9) Uani 0.60 1 d P A 1
O23C O -0.0200(3) 0.1457(7) 0.3452(4) 0.0517(13) Uani 0.40 1 d P A 2

loop_
_atom_site_aniso_label
_atom_site_aniso_U_11
_atom_site_aniso_U_22
_atom_site_aniso_U_33
_atom_site_aniso_U_23
_atom_site_aniso_U_13
_atom_site_aniso_U_12
C1A 0.0312(7) 0.0210(6) 0.0242(6) -0.0004(5) 0.0037(5) 0.0041(5)
C2A 0.0252(6) 0.0261(6) 0.0269(6) -0.0006(5) 0.0038(5) 0.0057(5)
C3A 0.0223(6) 0.0255(6) 0.0255(6) -0.0005(5) 0.0037(5) -0.0007(5)
C4A 0.0251(6) 0.0185(5) 0.0245(6) -0.0002(5) 0.0051(5) 0.0005(5)
C5A 0.0227(6) 0.0199(6) 0.0190(6) -0.0003(4) 0.0021(5) 0.0000(4)
C6A 0.0220(6) 0.0210(6) 0.0195(6) -0.0004(4) 0.0038(5) -0.0014(4)
C7A 0.0217(6) 0.0212(6) 0.0264(6) -0.0004(5) 0.0056(5) -0.0025(4)
C8A 0.0244(6) 0.0202(6) 0.0263(6) -0.0006(5) 0.0049(5) -0.0003(5)
C9A 0.0209(6) 0.0258(6) 0.0238(6) -0.0011(5) 0.0034(5) 0.0005(5)
C10A 0.0220(6) 0.0267(6) 0.0273(6) 0.0002(5) 0.0050(5) -0.0049(5)
C11A 0.0246(6) 0.0204(6) 0.0213(6) -0.0003(4) 0.0038(5) -0.0021(5)
C12A 0.0281(6) 0.0215(6) 0.0253(6) 0.0003(5) 0.0055(5) -0.0042(5)
C13A 0.0314(7) 0.0206(6) 0.0327(7) -0.0006(5) 0.0052(6) -0.0010(5)
C14A 0.0266(6) 0.0198(6) 0.0231(6) -0.0004(5) 0.0038(5) -0.0008(5)
C15A 0.0391(8) 0.0217(7) 0.0447(9) -0.0004(6) 0.0117(7) 0.0058(6)
O16A 0.0269(5) 0.0343(5) 0.0440(6) 0.0018(5) 0.0072(5) 0.0103(4)
C17A 0.0325(8) 0.0552(10) 0.0521(10) -0.0132(8) 0.0153(8) 0.0072(7)
O18A 0.0213(5) 0.0270(5) 0.0463(6) -0.0018(4) 0.0082(4) -0.0006(4)
C19A 0.0297(7) 0.0269(7) 0.0454(8) -0.0048(6) 0.0119(7) -0.0048(5)
O20A 0.0213(5) 0.0271(5) 0.0445(6) -0.0003(4) 0.0079(4) 0.0013(4)
C21A 0.0286(7) 0.0277(7) 0.0393(8) -0.0015(6) 0.0071(6) 0.0045(5)
O22A 0.0338(5) 0.0254(5) 0.0541(7) 0.0025(5) 0.0126(5) -0.0074(4)
O23A 0.0417(7) 0.0182(5) 0.1039(12) -0.0000(6) 0.0220(7) -0.0023(4)
C1B 0.0434(8) 0.0224(6) 0.0244(6) 0.0004(5) 0.0099(6) 0.0040(5)
C2B 0.0331(7) 0.0289(7) 0.0260(7) 0.0044(5) 0.0060(6) 0.0069(5)
C3B 0.0275(7) 0.0285(7) 0.0259(6) 0.0001(5) 0.0037(5) -0.0003(5)
C4B 0.0277(6) 0.0216(6) 0.0261(6) -0.0007(5) 0.0048(5) -0.0007(5)
C5B 0.0284(6) 0.0218(6) 0.0207(6) -0.0009(5) 0.0056(5) -0.0023(5)
C6B 0.0250(6) 0.0229(6) 0.0220(6) -0.0019(5) 0.0048(5) -0.0047(5)
C7B 0.0226(6) 0.0236(6) 0.0334(7) -0.0015(5) 0.0038(5) -0.0057(5)
C8B 0.0245(6) 0.0242(6) 0.0315(7) -0.0006(5) 0.0040(5) -0.0033(5)
C9B 0.0228(6) 0.0324(7) 0.0276(6) -0.0008(5) 0.0050(5) -0.0039(5)
C10B 0.0264(6) 0.0304(7) 0.0276(6) -0.0023(5) 0.0049(5) -0.0113(5)
C11B 0.0300(7) 0.0235(6) 0.0232(6) -0.0019(5) 0.0072(5) -0.0076(5)
C12B 0.0368(7) 0.0253(7) 0.0257(6) -0.0028(5) 0.0093(6) -0.0100(5)
C13B 0.0441(9) 0.0217(7) 0.0469(9) -0.0041(6) 0.0041(7) -0.0065(6)
C14B 0.0359(7) 0.0212(6) 0.0253(6) -0.0015(5) 0.0070(6) -0.0020(5)
C15B 0.0529(10) 0.0234(7) 0.0476(9) 0.0009(6) 0.0138(8) 0.0072(6)
O16B 0.0380(6) 0.0394(6) 0.0396(6) 0.0105(5) 0.0076(5) 0.0137(5)
C17B 0.0368(8) 0.0461(9) 0.0507(10) 0.0065(8) 0.0125(8) 0.0143(7)
O18B 0.0258(5) 0.0320(5) 0.0473(6) -0.0009(5) -0.0022(5) 0.0005(4)
C19B 0.0291(7) 0.0320(7) 0.0415(8) -0.0022(6) 0.0016(6) -0.0042(6)
O20B 0.0211(5) 0.0343(6) 0.0473(6) -0.0016(5) 0.0013(4) -0.0039(4)
C21B 0.0267(7) 0.0354(8) 0.0538(10) -0.0074(7) 0.0050(7) 0.0003(6)
O22B 0.0418(6) 0.0294(5) 0.0508(7) -0.0029(5) 0.0080(5) -0.0164(5)
O23B 0.0542(16) 0.0201(11) 0.076(3) 0.0047(17) 0.006(2) -0.0082(10)
O23C 0.053(2) 0.0219(16) 0.076(4) -0.003(3) 0.006(3) -0.0070(14)

loop_
_atom_type_symbol
_atom_type_description
_atom_type_scat_dispersion_real
_atom_type_scat_dispersion_imag
_atom_type_scat_source
C C 0.0033 0.0016 'International Tables Vol C Tables 4.2.6.8 and 6.1.1.4'
H H 0.0000 0.0000 'International Tables Vol C Tables 4.2.6.8 and 6.1.1.4'
O O 0.0106 0.0060 'International Tables Vol C Tables 4.2.6.8 and 6.1.1.4'

loop_
_geom_angle_atom_site_label_1
_geom_angle_atom_site_label_2
_geom_angle_atom_site_label_3
_geom_angle
C2A C1A C14A 118.68(11)
C2A C1A C15A 117.97(12)
C14A C1A C15A 123.34(12)
O16A C2A C1A 120.00(12)
O16A C2A C3A 118.71(12)
C1A C2A C3A 120.97(11)
O18A C3A C4A 124.60(12)
O18A C3A C2A 115.23(11)
C4A C3A C2A 120.15(12)
C3A C4A C5A 120.91(11)
C3A C4A H4A 119.5
C5A C4A H4A 119.5
C4A C5A C14A 118.93(11)
C4A C5A C6A 119.38(11)
C14A C5A C6A 121.69(11)
C7A C6A C11A 116.70(11)
C7A C6A C5A 122.24(11)
C11A C6A C5A 121.06(11)
C8A C7A C6A 122.21(11)
C8A C7A H7A 118.9
C6A C7A H7A 118.9
C7A C8A C9A 119.82(11)
C7A C8A H8A 120.1
C9A C8A H8A 120.1
O20A C9A C10A 116.25(11)
O20A C9A C8A 124.59(12)
C10A C9A C8A 119.15(11)
C9A C10A C11A 120.53(11)
C9A C10A H10A 119.7
C11A C10A H10A 119.7
C10A C11A C6A 121.57(12)
C10A C11A C12A 118.28(11)
C6A C11A C12A 120.14(11)
O22A C12A C11A 123.35(12)
O22A C12A C13A 118.06(12)
C11A C12A C13A 118.59(11)
O23A C13A C14A 124.77(13)
O23A C13A C12A 116.26(12)
C14A C13A C12A 118.95(11)
C5A C14A C1A 120.33(11)
C5A C14A C13A 119.46(11)
C1A C14A C13A 120.14(11)
C1A C15A H15A 109.5
C1A C15A H15B 109.5
H15A C15A H15B 109.5
C1A C15A H15C 109.5
H15A C15A H15C 109.5
H15B C15A H15C 109.5
C2A O16A C17A 115.51(12)
O16A C17A H17A 109.5
O16A C17A H17B 109.5
H17A C17A H17B 109.5
O16A C17A H17C 109.5
H17A C17A H17C 109.5
H17B C17A H17C 109.5
C3A O18A C19A 117.54(10)
O18A C19A H19A 109.5
O18A C19A H19B 109.5
H19A C19A H19B 109.5
O18A C19A H19C 109.5
H19A C19A H19C 109.5
H19B C19A H19C 109.5
C9A O20A C21A 117.59(10)
O20A C21A H21A 109.5
O20A C21A H21B 109.5
H21A C21A H21B 109.5
O20A C21A H21C 109.5
H21A C21A H21C 109.5
H21B C21A H21C 109.5
C2B C1B C14B 118.73(12)
C2B C1B C15B 118.13(14)
C14B C1B C15B 123.13(14)
O16B C2B C1B 120.25(13)
O16B C2B C3B 119.08(13)
C1B C2B C3B 120.55(13)
O18B C3B C4B 124.73(13)
O18B C3B C2B 115.05(12)
C4B C3B C2B 120.22(13)
C3B C4B C5B 120.99(12)
C3B C4B H4B 119.5
C5B C4B H4B 119.5
C4B C5B C14B 118.69(12)
C4B C5B C6B 119.37(11)
C14B C5B C6B 121.93(12)
C7B C6B C11B 116.61(12)
C7B C6B C5B 122.54(12)
C11B C6B C5B 120.85(12)
C8B C7B C6B 122.10(12)
C8B C7B H7B 118.9
C6B C7B H7B 118.9
C9B C8B C7B 119.98(13)
C9B C8B H8B 120.0
C7B C8B H8B 120.0
O20B C9B C10B 116.19(12)
O20B C9B C8B 124.69(13)
C10B C9B C8B 119.12(13)
C9B C10B C11B 120.68(12)
C9B C10B H10B 119.7
C11B C10B H10B 119.7
C10B C11B C6B 121.50(12)
C10B C11B C12B 118.42(12)
C6B C11B C12B 120.08(13)
O22B C12B C11B 123.38(14)
O22B C12B C13B 117.89(13)
C11B C12B C13B 118.73(12)
O23C C13B C14B 121.6(4)
O23B C13B C14B 124.6(3)
O23C C13B C12B 116.3(4)
O23B C13B C12B 114.6(2)
C14B C13B C12B 119.17(12)
C5B C14B C1B 120.75(13)
C5B C14B C13B 119.04(13)
C1B C14B C13B 120.14(13)
C1B C15B H15D 109.5
C1B C15B H15E 109.5
H15D C15B H15E 109.5
C1B C15B H15F 109.5
H15D C15B H15F 109.5
H15E C15B H15F 109.5
C2B O16B C17B 115.03(12)
O16B C17B H17D 109.5
O16B C17B H17E 109.5
H17D C17B H17E 109.5
O16B C17B H17F 109.5
H17D C17B H17F 109.5
H17E C17B H17F 109.5
C3B O18B C19B 118.06(11)
O18B C19B H19D 109.5
O18B C19B H19E 109.5
H19D C19B H19E 109.5
O18B C19B H19F 109.5
H19D C19B H19F 109.5
H19E C19B H19F 109.5
C9B O20B C21B 117.35(11)
O20B C21B H21D 109.5
O20B C21B H21E 109.5
H21D C21B H21E 109.5
O20B C21B H21F 109.5
H21D C21B H21F 109.5
H21E C21B H21F 109.5

loop_
_geom_bond_atom_site_label_1
_geom_bond_atom_site_label_2
_geom_bond_distance
C1A C2A 1.3840(19)
C1A C14A 1.4257(17)
C1A C15A 1.5059(18)
C2A O16A 1.3740(16)
C2A C3A 1.4044(18)
C3A O18A 1.3558(15)
C3A C4A 1.3852(17)
C4A C5A 1.3934(17)
C4A H4A 0.9500
C5A C14A 1.4183(17)
C5A C6A 1.4836(16)
C6A C7A 1.3994(17)
C6A C11A 1.4055(16)
C7A C8A 1.3897(17)
C7A H7A 0.9500
C8A C9A 1.3949(17)
C8A H8A 0.9500
C9A O20A 1.3634(15)
C9A C10A 1.3879(18)
C10A C11A 1.3885(18)
C10A H10A 0.9500
C11A C12A 1.4736(17)
C12A O22A 1.2131(16)
C12A C13A 1.5402(18)
C13A O23A 1.2128(17)
C13A C14A 1.4657(18)
C15A H15A 0.9800
C15A H15B 0.9800
C15A H15C 0.9800
O16A C17A 1.430(2)
C17A H17A 0.9800
C17A H17B 0.9800
C17A H17C 0.9800
O18A C19A 1.4277(17)
C19A H19A 0.9800
C19A H19B 0.9800
C19A H19C 0.9800
O20A C21A 1.4340(16)
C21A H21A 0.9800
C21A H21B 0.9800
C21A H21C 0.9800
C1B C2B 1.383(2)
C1B C14B 1.424(2)
C1B C15B 1.5071(19)
C2B O16B 1.3795(17)
C2B C3B 1.4110(19)
C3B O18B 1.3493(17)
C3B C4B 1.3843(19)
C4B C5B 1.3931(18)
C4B H4B 0.9500
C5B C14B 1.4136(18)
C5B C6B 1.4848(18)
C6B C7B 1.3984(18)
C6B C11B 1.4104(17)
C7B C8B 1.3936(19)
C7B H7B 0.9500
C8B C9B 1.3924(18)
C8B H8B 0.9500
C9B O20B 1.3636(17)
C9B C10B 1.386(2)
C10B C11B 1.389(2)
C10B H10B 0.9500
C11B C12B 1.4658(18)
C12B O22B 1.2178(17)
C12B C13B 1.536(2)
C13B O23C 1.233(6)
C13B O23B 1.246(4)
C13B C14B 1.468(2)
C15B H15D 0.9800
C15B H15E 0.9800
C15B H15F 0.9800
O16B C17B 1.4290(19)
C17B H17D 0.9800
C17B H17E 0.9800
C17B H17F 0.9800
O18B C19B 1.4271(18)
C19B H19D 0.9800
C19B H19E 0.9800
C19B H19F 0.9800
O20B C21B 1.4260(19)
C21B H21D 0.9800
C21B H21E 0.9800
C21B H21F 0.9800

loop_
_geom_torsion_atom_site_label_1
_geom_torsion_atom_site_label_2
_geom_torsion_atom_site_label_3
_geom_torsion_atom_site_label_4
_geom_torsion
C14A C1A C2A O16A -172.20(12)
C15A C1A C2A O16A 7.0(2)
C14A C1A C2A C3A 1.2(2)
C15A C1A C2A C3A -179.55(13)
O16A C2A C3A O18A -4.69(19)
C1A C2A C3A O18A -178.21(12)
O16A C2A C3A C4A 173.55(12)
C1A C2A C3A C4A 0.0(2)
O18A C3A C4A C5A 177.48(12)
C2A C3A C4A C5A -0.6(2)
C3A C4A C5A C14A -0.16(19)
C3A C4A C5A C6A -179.44(12)
C4A C5A C6A C7A -4.56(18)
C14A C5A C6A C7A 176.19(12)
C4A C5A C6A C11A 175.25(12)
C14A C5A C6A C11A -4.00(18)
C11A C6A C7A C8A -0.52(19)
C5A C6A C7A C8A 179.30(12)
C6A C7A C8A C9A 0.1(2)
C7A C8A C9A O20A -179.07(12)
C7A C8A C9A C10A 0.2(2)
O20A C9A C10A C11A 179.34(12)
C8A C9A C10A C11A 0.0(2)
C9A C10A C11A C6A -0.5(2)
C9A C10A C11A C12A 178.31(12)
C7A C6A C11A C10A 0.73(18)
C5A C6A C11A C10A -179.09(12)
C7A C6A C11A C12A -178.04(12)
C5A C6A C11A C12A 2.14(18)
C10A C11A C12A O22A 0.6(2)
C6A C11A C12A O22A 179.42(13)
C10A C11A C12A C13A -178.85(12)
C6A C11A C12A C13A -0.03(18)
O22A C12A C13A O23A 1.5(2)
C11A C12A C13A O23A -179.05(14)
O22A C12A C13A C14A -179.88(13)
C11A C12A C13A C14A -0.39(18)
C4A C5A C14A C1A 1.45(19)
C6A C5A C14A C1A -179.30(11)
C4A C5A C14A C13A -175.75(12)
C6A C5A C14A C13A 3.50(19)
C2A C1A C14A C5A -1.98(19)
C15A C1A C14A C5A 178.85(13)
C2A C1A C14A C13A 175.21(13)
C15A C1A C14A C13A -4.0(2)
O23A C13A C14A C5A 177.19(15)
C12A C13A C14A C5A -1.34(18)
O23A C13A C14A C1A -0.0(2)
C12A C13A C14A C1A -178.55(12)
C1A C2A O16A C17A -109.10(15)
C3A C2A O16A C17A 77.32(17)
C4A C3A O18A C19A -2.4(2)
C2A C3A O18A C19A 175.71(12)
C10A C9A O20A C21A 179.02(12)
C8A C9A O20A C21A -1.7(2)
C14B C1B C2B O16B 176.72(12)
C15B C1B C2B O16B -4.2(2)
C14B C1B C2B C3B 0.8(2)
C15B C1B C2B C3B 179.83(13)
O16B C2B C3B O18B 1.34(19)
C1B C2B C3B O18B 177.34(12)
O16B C2B C3B C4B -178.13(12)
C1B C2B C3B C4B -2.1(2)
O18B C3B C4B C5B -178.22(12)
C2B C3B C4B C5B 1.2(2)
C3B C4B C5B C14B 1.06(19)
C3B C4B C5B C6B -179.48(12)
C4B C5B C6B C7B 3.25(18)
C14B C5B C6B C7B -177.31(12)
C4B C5B C6B C11B -177.21(12)
C14B C5B C6B C11B 2.23(18)
C11B C6B C7B C8B 0.75(19)
C5B C6B C7B C8B -179.69(12)
C6B C7B C8B C9B -0.2(2)
C7B C8B C9B O20B -179.72(13)
C7B C8B C9B C10B -0.4(2)
O20B C9B C10B C11B 179.84(12)
C8B C9B C10B C11B 0.4(2)
C9B C10B C11B C6B 0.1(2)
C9B C10B C11B C12B 179.67(12)
C7B C6B C11B C10B -0.69(18)
C5B C6B C11B C10B 179.74(12)
C7B C6B C11B C12B 179.76(12)
C5B C6B C11B C12B 0.19(18)
C10B C11B C12B O22B 0.4(2)
C6B C11B C12B O22B 179.95(13)
C10B C11B C12B C13B -179.42(12)
C6B C11B C12B C13B 0.14(19)
O22B C12B C13B O23C 16.5(3)
C11B C12B C13B O23C -163.7(3)
O22B C12B C13B O23B -16.2(3)
C11B C12B C13B O23B 163.6(2)
O22B C12B C13B C14B 177.43(13)
C11B C12B C13B C14B -2.8(2)
C4B C5B C14B C1B -2.42(19)
C6B C5B C14B C1B 178.13(11)
C4B C5B C14B C13B 174.59(13)
C6B C5B C14B C13B -4.86(19)
C2B C1B C14B C5B 1.51(19)
C15B C1B C14B C5B -177.50(13)
C2B C1B C14B C13B -175.47(13)
C15B C1B C14B C13B 5.5(2)
O23C C13B C14B C5B 165.0(3)
O23B C13B C14B C5B -159.8(2)
C12B C13B C14B C5B 5.1(2)
O23C C13B C14B C1B -18.0(4)
O23B C13B C14B C1B 17.2(3)
C12B C13B C14B C1B -177.92(12)
C1B C2B O16B C17B 113.92(16)
C3B C2B O16B C17B -70.07(18)
C4B C3B O18B C19B -3.0(2)
C2B C3B O18B C19B 177.56(12)
C10B C9B O20B C21B 177.24(13)
C8B C9B O20B C21B -3.4(2)
